data_4507344
loop_
_publ_author_name
'Xu, Hai-Bing'
'Deng, Jian-Guo'
'Zhang, Li-Yi'
'Chen, Zhong-Ning'

_publ_section_title
;
 Structural and Photophysical Studies on Geometric (Er2Yb2/Yb2Er2) and
 Configurational (EuTb3/Eu3Tb) Isomers of Heterotetranuclear
 Lanthanide(III) Complexes
;
_journal_issue 2
_journal_name_full 'Crystal Growth &amp; Design'
_journal_page_first 849
_journal_paper_doi 10.1021/cg3015546
_journal_volume 13
_journal_year 2013
_chemical_formula_sum 'C105 H87 Cl0 Eu3 F36 N9 O30 Tb'
_chemical_formula_weight 3253.64
_chemical_name_systematic
; 
 ? 
;
_space_group_IT_number 148
_symmetry_cell_setting hexagonal
_symmetry_space_group_name_Hall '-R 3'
_symmetry_space_group_name_H-M 'R -3 :H'
_atom_sites_solution_hydrogens geom
_atom_sites_solution_primary direct
_atom_sites_solution_secondary difmap
_audit_creation_method SHELXL-97
_cell_angle_alpha 90.00
_cell_angle_beta 90.00
_cell_angle_gamma 120.00
_cell_formula_units_Z 6
_cell_length_a 24.8541(7)
_cell_length_b 24.8541(7)
_cell_length_c 42.446(4)
_cell_measurement_temperature 293(2)
_cell_volume 22707(2)
_computing_structure_refinement 'SHELXL-97 (Sheldrick, 1997)'
_computing_structure_solution 'SHELXS-97 (Sheldrick, 1990)'
_diffrn_ambient_temperature 293(2)
_diffrn_measured_fraction_theta_full 0.971
_diffrn_measured_fraction_theta_max 0.971
_diffrn_radiation_monochromator graphite
_diffrn_radiation_source 'fine-focus sealed tube'
_diffrn_radiation_type MoK\a
_diffrn_radiation_wavelength 0.71073
_diffrn_reflns_av_R_equivalents 0.0552
_diffrn_reflns_av_sigmaI/netI 0.0386
_diffrn_reflns_limit_h_max 29
_diffrn_reflns_limit_h_min -28
_diffrn_reflns_limit_k_max 27
_diffrn_reflns_limit_k_min -29
_diffrn_reflns_limit_l_max 50
_diffrn_reflns_limit_l_min -37
_diffrn_reflns_number 46720
_diffrn_reflns_theta_full 25.00
_diffrn_reflns_theta_max 25.00
_diffrn_reflns_theta_min 2.68
_exptl_absorpt_coefficient_mu 1.793
_exptl_absorpt_correction_T_max 0.7156
_exptl_absorpt_correction_T_min 0.2556
_exptl_absorpt_correction_type multi-scan
_exptl_crystal_colour yellow
_exptl_crystal_density_diffrn 1.428
_exptl_crystal_density_method 'not measured'
_exptl_crystal_description block
_exptl_crystal_F_000 9588
_exptl_crystal_size_max 0.35
_exptl_crystal_size_mid 0.30
_exptl_crystal_size_min 0.20
_platon_squeeze_details
;
The unit cell contains 18 hexane molecules which have been treated as a 
diffuse contribution to the overall scattering without specific atom 
positions by SQUEEZE/PLATON.
;
_refine_diff_density_max 2.711
_refine_diff_density_min -1.072
_refine_diff_density_rms 0.096
_refine_ls_extinction_method none
_refine_ls_goodness_of_fit_ref 1.061
_refine_ls_hydrogen_treatment constr
_refine_ls_matrix_type full
_refine_ls_number_parameters 564
_refine_ls_number_reflns 8627
_refine_ls_number_restraints 211
_refine_ls_restrained_S_all 1.085
_refine_ls_R_factor_all 0.0607
_refine_ls_R_factor_gt 0.0515
_refine_ls_shift/su_max 0.002
_refine_ls_shift/su_mean 0.000
_refine_ls_structure_factor_coef Fsqd
_refine_ls_weighting_details 'calc w=1/[\s^2^(Fo^2^)+(0.0854P)^2^+48.1012P] where P=(Fo^2^+2Fc^2^)/3'
_refine_ls_weighting_scheme calc
_refine_ls_wR_factor_gt 0.1382
_refine_ls_wR_factor_ref 0.1485
_reflns_number_gt 7027
_reflns_number_total 8627
_reflns_threshold_expression >2sigma(I)
_cod_data_source_file cg3015546_si_005.cif
_cod_data_source_block z
_cod_depositor_comments
;
The following automatic conversions were performed:

'_exptl_absorpt_correction_type' value 'Multi-scan' changed to
'multi-scan' according to
/home/saulius/struct/CIF-dictionaries/cif_core.dic dictionary named
'cif_core.dic' version 2.4.2 from 2011-04-26.

Automatic conversion script
Id: cif_fix_values 1891 2012-01-12 08:04:46Z andrius 
;
_cod_original_sg_symbol_H-M R-3
_cod_database_code 4507344

loop_
_symmetry_equiv_pos_as_xyz
'x, y, z'
'-y, x-y, z'
'-x+y, -x, z'
'x+2/3, y+1/3, z+1/3'
'-y+2/3, x-y+1/3, z+1/3'
'-x+y+2/3, -x+1/3, z+1/3'
'x+1/3, y+2/3, z+2/3'
'-y+1/3, x-y+2/3, z+2/3'
'-x+y+1/3, -x+2/3, z+2/3'
'-x, -y, -z'
'y, -x+y, -z'
'x-y, x, -z'
'-x+2/3, -y+1/3, -z+1/3'
'y+2/3, -x+y+1/3, -z+1/3'
'x-y+2/3, x+1/3, -z+1/3'
'-x+1/3, -y+2/3, -z+2/3'
'y+1/3, -x+y+2/3, -z+2/3'
'x-y+1/3, x+2/3, -z+2/3'

loop_
_atom_site_label
_atom_site_type_symbol
_atom_site_fract_x
_atom_site_fract_y
_atom_site_fract_z
_atom_site_U_iso_or_equiv
_atom_site_adp_type
_atom_site_occupancy
_atom_site_symmetry_multiplicity
_atom_site_calc_flag
_atom_site_refinement_flags
_atom_site_disorder_assembly
_atom_site_disorder_group
Tb1 Tb 0.6667 0.3333 -0.012136(10) 0.05522(15) Uani 1 3 d S . .
Eu1 Eu 0.720787(11) 0.215761(11) 0.021374(6) 0.05196(13) Uani 1 1 d . . .
F1 F 0.5189(2) 0.0736(4) -0.0251(2) 0.195(4) Uani 1 1 d . . .
F2 F 0.5440(3) 0.0714(3) -0.07157(17) 0.161(3) Uani 1 1 d . . .
F3 F 0.5451(3) 0.0075(3) -0.0391(2) 0.177(3) Uani 1 1 d . . .
F4 F 0.8032(5) 0.1073(5) -0.0504(2) 0.222(5) Uani 1 1 d . . .
F5 F 0.8239(3) 0.1861(3) -0.0748(2) 0.186(4) Uani 1 1 d . . .
F6 F 0.7550(4) 0.0979(4) -0.08874(19) 0.183(3) Uani 1 1 d . . .
F7 F 0.7211(9) 0.1990(12) 0.1386(5) 0.217(8) Uani 0.50 1 d PDU A 1
F8 F 0.8197(9) 0.2363(10) 0.1457(5) 0.221(9) Uani 0.50 1 d PDU A 1
F9 F 0.7621(11) 0.1413(8) 0.1299(5) 0.206(7) Uani 0.50 1 d PDU A 1
F7' F 0.8222(7) 0.1968(10) 0.1403(4) 0.192(7) Uani 0.50 1 d PDU A 2
F8' F 0.7222(7) 0.1513(8) 0.1336(4) 0.172(6) Uani 0.50 1 d PDU A 2
F9' F 0.7766(9) 0.2512(7) 0.1411(4) 0.172(5) Uani 0.50 1 d PDU A 2
F10 F 0.9263(7) 0.2311(7) 0.0113(4) 0.157(6) Uani 0.50 1 d PDU A 1
F11 F 0.9535(10) 0.2451(10) 0.0610(4) 0.201(7) Uani 0.50 1 d PDU A 1
F12 F 0.9578(10) 0.3212(7) 0.0329(5) 0.190(7) Uani 0.50 1 d PDU A 1
F10' F 0.9682(6) 0.2874(8) 0.0609(3) 0.156(5) Uani 0.50 1 d PDU A 2
F11' F 0.9472(7) 0.3074(8) 0.0144(4) 0.164(6) Uani 0.50 1 d PDU A 2
F12' F 0.9235(10) 0.2118(7) 0.0277(5) 0.180(7) Uani 0.50 1 d PDU A 2
O1 O 0.63411(18) 0.14504(18) -0.01117(10) 0.0699(10) Uani 1 1 d . . .
O2 O 0.7568(2) 0.1811(2) -0.02286(11) 0.0769(11) Uani 1 1 d . . .
O3 O 0.7444(2) 0.21381(19) 0.07789(11) 0.0826(12) Uani 1 1 d . . .
O4 O 0.8275(2) 0.2461(2) 0.02722(14) 0.0926(15) Uani 1 1 d . . .
O5 O 0.76969(18) 0.31908(17) 0.04467(10) 0.0689(10) Uani 1 1 d . . .
O6 O 0.64108(15) 0.24835(15) 0.02614(9) 0.0533(8) Uani 1 1 d . . .
O7 O 0.73343(17) 0.28726(18) -0.01886(9) 0.0627(9) Uani 1 1 d . . .
O8 O 0.7492(2) 0.3620(2) -0.05070(10) 0.0810(12) Uani 1 1 d . . .
O22 O 0.3511(4) -0.0766(4) 0.2112(2) 0.169(4) Uani 1 1 d . . .
O23 O 0.2910(4) -0.0580(4) 0.1851(2) 0.170(4) Uani 1 1 d . . .
N1 N 0.7080(2) 0.1087(2) 0.03795(12) 0.0646(11) Uani 1 1 d . . .
N2 N 0.62498(19) 0.14448(19) 0.05390(11) 0.0554(10) Uani 1 1 d . . .
N3 N 0.3401(4) -0.0533(4) 0.1890(2) 0.125(3) Uani 1 1 d . . .
C1 C 0.7489(3) 0.0917(3) 0.02862(18) 0.0802(18) Uani 1 1 d . . .
H1A H 0.7816 0.1182 0.0155 0.066(17) Uiso 1 1 calc R . .
C2 C 0.7443(4) 0.0363(4) 0.0378(3) 0.114(3) Uani 1 1 d . . .
H2A H 0.7738 0.0259 0.0314 0.137 Uiso 1 1 calc R . .
C3 C 0.6948(5) -0.0035(4) 0.0567(3) 0.133(4) Uani 1 1 d . . .
H3A H 0.6900 -0.0416 0.0627 0.15(4) Uiso 1 1 calc R . .
C4 C 0.6539(4) 0.0134(3) 0.0661(2) 0.096(2) Uani 1 1 d . . .
H4A H 0.6203 -0.0132 0.0786 0.11(3) Uiso 1 1 calc R . .
C5 C 0.6619(3) 0.0712(3) 0.05709(15) 0.0666(14) Uani 1 1 d . . .
C6 C 0.6183(2) 0.0929(2) 0.06822(14) 0.0574(12) Uani 1 1 d . . .
C7 C 0.5728(2) 0.0606(3) 0.09063(13) 0.0607(13) Uani 1 1 d . . .
H7A H 0.5696 0.0256 0.1003 0.10(2) Uiso 1 1 calc R . .
C8 C 0.5322(2) 0.0813(2) 0.09837(13) 0.0590(12) Uani 1 1 d . . .
C9 C 0.4822(3) 0.0471(3) 0.12230(14) 0.0677(14) Uani 1 1 d . . .
C10 C 0.4920(4) 0.0194(4) 0.14806(18) 0.097(2) Uani 1 1 d . . .
H10A H 0.5307 0.0229 0.1508 0.10(2) Uiso 1 1 calc R . .
C11 C 0.4468(4) -0.0130(4) 0.1696(2) 0.108(3) Uani 1 1 d . . .
H11A H 0.4544 -0.0313 0.1868 0.060(15) Uiso 1 1 calc R . .
C12 C 0.3903(4) -0.0180(4) 0.16549(19) 0.095(2) Uani 1 1 d . . .
C13 C 0.3778(4) 0.0077(4) 0.1403(2) 0.100(2) Uani 1 1 d . . .
H13A H 0.3387 0.0035 0.1379 0.13(3) Uiso 1 1 calc R . .
C14 C 0.4242(3) 0.0405(4) 0.11811(19) 0.091(2) Uani 1 1 d . . .
H14A H 0.4161 0.0577 0.1006 0.16(4) Uiso 1 1 calc R . .
C15 C 0.5377(2) 0.1335(3) 0.08237(13) 0.0584(12) Uani 1 1 d . . .
H15A H 0.5101 0.1476 0.0863 0.053(14) Uiso 1 1 calc R . .
C16 C 0.5852(2) 0.1630(2) 0.06082(12) 0.0507(11) Uani 1 1 d . . .
C17 C 0.5923(2) 0.2188(2) 0.04228(12) 0.0525(11) Uani 1 1 d . . .
C18 C 0.7618(3) 0.3224(3) -0.04257(15) 0.0710(16) Uani 1 1 d . . .
C19 C 0.8115(5) 0.3139(4) -0.0586(3) 0.132(4) Uani 1 1 d . . .
H19A H 0.8518 0.3466 -0.0523 0.198 Uiso 1 1 calc R . .
H19B H 0.8074 0.3152 -0.0810 0.198 Uiso 1 1 calc R . .
H19C H 0.8069 0.2745 -0.0527 0.198 Uiso 1 1 calc R . .
C101 C 0.5566(5) 0.0651(5) -0.0425(3) 0.120(3) Uani 1 1 d . . .
C102 C 0.6260(3) 0.1099(3) -0.03351(18) 0.0840(19) Uani 1 1 d . . .
C103 C 0.6706(4) 0.1064(4) -0.0513(2) 0.105(3) Uani 1 1 d . . .
H10C H 0.6582 0.0787 -0.0682 0.09(2) Uiso 1 1 calc R . .
C104 C 0.7327(3) 0.1428(3) -0.04481(18) 0.084(2) Uani 1 1 d . . .
C105 C 0.7799(5) 0.1363(5) -0.0656(3) 0.129(4) Uani 1 1 d . . .
C106 C 0.7741(6) 0.2006(6) 0.1286(3) 0.166(5) Uani 1 1 d DU . .
C107 C 0.7879(5) 0.2152(4) 0.0920(2) 0.109(2) Uani 1 1 d U A .
C108 C 0.8463(5) 0.2297(5) 0.0801(3) 0.127(3) Uani 1 1 d U . .
H10B H 0.8754 0.2287 0.0935 0.16(4) Uiso 1 1 calc R A .
C109 C 0.8615(4) 0.2455(4) 0.0489(3) 0.118(3) Uani 1 1 d U A .
C110 C 0.9281(6) 0.2631(6) 0.0375(3) 0.165(4) Uani 1 1 d DU . .

loop_
_atom_site_aniso_label
_atom_site_aniso_U_11
_atom_site_aniso_U_22
_atom_site_aniso_U_33
_atom_site_aniso_U_23
_atom_site_aniso_U_13
_atom_site_aniso_U_12
Tb1 0.05333(18) 0.05333(18) 0.0590(3) 0.000 0.000 0.02667(9)
Eu1 0.04374(17) 0.04237(16) 0.0705(2) -0.00297(10) 0.00160(10) 0.02207(11)
F1 0.064(3) 0.235(8) 0.211(7) -0.094(7) -0.006(4) 0.020(4)
F2 0.140(5) 0.164(6) 0.145(5) -0.048(4) -0.057(4) 0.049(4)
F3 0.141(5) 0.077(4) 0.228(8) -0.007(4) 0.000(5) -0.008(3)
F4 0.254(10) 0.288(11) 0.242(10) 0.062(9) 0.128(9) 0.223(10)
F5 0.167(6) 0.114(4) 0.247(8) -0.001(5) 0.132(6) 0.049(4)
F6 0.178(6) 0.199(7) 0.175(6) -0.082(6) 0.033(5) 0.095(6)
F7 0.222(11) 0.231(11) 0.195(11) 0.008(9) -0.005(8) 0.112(9)
F8 0.234(12) 0.215(12) 0.196(11) -0.011(9) -0.021(9) 0.099(9)
F9 0.220(11) 0.196(10) 0.204(11) 0.041(8) -0.001(9) 0.105(8)
F7' 0.217(10) 0.207(10) 0.153(9) 0.032(7) -0.068(7) 0.106(8)
F8' 0.178(9) 0.174(9) 0.139(8) 0.029(7) -0.008(7) 0.070(7)
F9' 0.189(9) 0.175(9) 0.143(8) -0.014(7) -0.002(7) 0.084(7)
F10 0.128(7) 0.179(9) 0.201(10) -0.010(8) 0.034(7) 0.105(7)
F11 0.167(10) 0.218(11) 0.256(12) -0.002(9) -0.031(8) 0.125(9)
F12 0.170(10) 0.184(10) 0.186(10) -0.025(8) 0.013(8) 0.065(7)
F10' 0.102(7) 0.163(9) 0.203(9) -0.026(7) -0.034(6) 0.067(6)
F11' 0.118(7) 0.198(10) 0.191(10) -0.014(8) 0.013(7) 0.090(7)
F12' 0.172(10) 0.196(11) 0.209(11) -0.024(8) 0.026(8) 0.120(8)
O1 0.064(2) 0.062(2) 0.076(3) -0.010(2) -0.0062(19) 0.0254(19)
O2 0.073(3) 0.069(3) 0.091(3) -0.010(2) 0.015(2) 0.038(2)
O3 0.084(3) 0.058(2) 0.095(3) 0.001(2) -0.019(3) 0.028(2)
O4 0.053(2) 0.083(3) 0.136(4) -0.023(3) -0.003(3) 0.029(2)
O5 0.068(2) 0.048(2) 0.088(3) -0.0089(18) -0.025(2) 0.0275(18)
O6 0.0445(17) 0.0468(18) 0.067(2) 0.0065(15) 0.0063(15) 0.0214(15)
O7 0.060(2) 0.062(2) 0.069(2) 0.0042(18) 0.0095(18) 0.0330(18)
O8 0.094(3) 0.086(3) 0.076(3) 0.019(2) 0.026(2) 0.055(3)
O22 0.205(8) 0.179(8) 0.145(6) 0.089(6) 0.113(6) 0.112(7)
O23 0.094(5) 0.200(8) 0.171(7) 0.051(6) 0.068(5) 0.040(5)
N1 0.061(3) 0.052(2) 0.089(3) 0.003(2) 0.001(2) 0.033(2)
N2 0.053(2) 0.044(2) 0.068(3) 0.0021(19) 0.003(2) 0.0236(18)
N3 0.109(6) 0.121(6) 0.125(6) 0.034(5) 0.065(5) 0.042(5)
C1 0.080(4) 0.065(4) 0.110(5) -0.003(4) 0.013(4) 0.048(3)
C2 0.112(6) 0.087(5) 0.179(9) 0.023(6) 0.035(6) 0.076(5)
C3 0.163(9) 0.093(6) 0.188(10) 0.050(6) 0.053(8) 0.099(7)
C4 0.106(5) 0.077(4) 0.135(6) 0.032(4) 0.025(5) 0.067(4)
C5 0.061(3) 0.059(3) 0.087(4) 0.000(3) -0.001(3) 0.036(3)
C6 0.049(3) 0.043(2) 0.075(3) 0.003(2) -0.002(2) 0.019(2)
C7 0.053(3) 0.058(3) 0.069(3) 0.005(3) -0.002(2) 0.026(2)
C8 0.044(3) 0.055(3) 0.065(3) 0.009(2) 0.002(2) 0.015(2)
C9 0.066(3) 0.069(3) 0.069(3) 0.007(3) 0.006(3) 0.034(3)
C10 0.096(5) 0.123(6) 0.095(5) 0.037(5) 0.023(4) 0.072(5)
C11 0.123(7) 0.128(7) 0.098(5) 0.058(5) 0.040(5) 0.081(6)
C12 0.094(5) 0.083(5) 0.095(5) 0.025(4) 0.044(4) 0.034(4)
C13 0.072(4) 0.109(6) 0.115(6) 0.029(5) 0.028(4) 0.042(4)
C14 0.072(4) 0.100(5) 0.097(5) 0.031(4) 0.021(4) 0.039(4)
C15 0.045(3) 0.070(3) 0.064(3) 0.013(3) 0.006(2) 0.031(2)
C16 0.044(2) 0.046(2) 0.061(3) 0.005(2) -0.002(2) 0.022(2)
C17 0.047(3) 0.055(3) 0.061(3) -0.004(2) -0.007(2) 0.030(2)
C18 0.064(3) 0.062(3) 0.074(4) 0.001(3) 0.024(3) 0.022(3)
C19 0.135(8) 0.095(6) 0.187(10) 0.045(6) 0.093(7) 0.072(6)
C101 0.112(7) 0.125(8) 0.107(7) -0.031(6) -0.004(6) 0.048(6)
C102 0.073(4) 0.067(4) 0.089(5) -0.022(3) 0.001(3) 0.017(3)
C103 0.107(6) 0.092(5) 0.097(5) -0.030(4) 0.017(5) 0.035(5)
C104 0.080(4) 0.063(4) 0.097(5) -0.007(3) 0.030(4) 0.027(3)
C105 0.137(8) 0.094(6) 0.154(9) -0.029(6) 0.058(7) 0.058(6)
C106 0.183(11) 0.147(10) 0.134(7) 0.029(8) -0.065(7) 0.058(9)
C107 0.131(6) 0.073(4) 0.121(5) -0.005(4) -0.051(5) 0.050(5)
C108 0.118(6) 0.102(6) 0.179(7) -0.027(6) -0.068(5) 0.069(5)
C109 0.081(4) 0.110(6) 0.188(7) -0.062(6) -0.048(5) 0.066(4)
C110 0.113(7) 0.187(11) 0.226(12) -0.060(10) -0.049(7) 0.098(8)

loop_
_atom_type_symbol
_atom_type_description
_atom_type_scat_dispersion_real
_atom_type_scat_dispersion_imag
_atom_type_scat_source
C C 0.0033 0.0016 'International Tables Vol C Tables 4.2.6.8 and 6.1.1.4'
H H 0.0000 0.0000 'International Tables Vol C Tables 4.2.6.8 and 6.1.1.4'
N N 0.0061 0.0033 'International Tables Vol C Tables 4.2.6.8 and 6.1.1.4'
O O 0.0106 0.0060 'International Tables Vol C Tables 4.2.6.8 and 6.1.1.4'
F F 0.0171 0.0103 'International Tables Vol C Tables 4.2.6.8 and 6.1.1.4'
Cl Cl 0.1484 0.1585 'International Tables Vol C Tables 4.2.6.8 and 6.1.1.4'
Eu Eu -0.1578 3.6682 'International Tables Vol C Tables 4.2.6.8 and 6.1.1.4'
Tb Tb -0.1723 4.1537 'International Tables Vol C Tables 4.2.6.8 and 6.1.1.4'

loop_
_geom_angle_atom_site_label_1
_geom_angle_atom_site_label_2
_geom_angle_atom_site_label_3
_geom_angle
_geom_angle_site_symmetry_1
_geom_angle_site_symmetry_3
O8 Tb1 O8 79.79(18) . 3_665
O8 Tb1 O8 79.79(18) . 2_655
O8 Tb1 O8 79.79(18) 3_665 2_655
O8 Tb1 O7 52.58(14) . .
O8 Tb1 O7 75.20(15) 3_665 .
O8 Tb1 O7 128.97(15) 2_655 .
O8 Tb1 O7 128.97(15) . 3_665
O8 Tb1 O7 52.58(14) 3_665 3_665
O8 Tb1 O7 75.20(15) 2_655 3_665
O7 Tb1 O7 118.67(4) . 3_665
O8 Tb1 O7 75.20(14) . 2_655
O8 Tb1 O7 128.97(15) 3_665 2_655
O8 Tb1 O7 52.58(14) 2_655 2_655
O7 Tb1 O7 118.67(4) . 2_655
O7 Tb1 O7 118.67(4) 3_665 2_655
O8 Tb1 O6 85.65(15) . 2_655
O8 Tb1 O6 152.45(14) 3_665 2_655
O8 Tb1 O6 120.57(13) 2_655 2_655
O7 Tb1 O6 77.37(12) . 2_655
O7 Tb1 O6 145.24(12) 3_665 2_655
O7 Tb1 O6 67.98(12) 2_655 2_655
O8 Tb1 O6 120.57(13) . .
O8 Tb1 O6 85.65(15) 3_665 .
O8 Tb1 O6 152.45(14) 2_655 .
O7 Tb1 O6 67.98(12) . .
O7 Tb1 O6 77.37(12) 3_665 .
O7 Tb1 O6 145.24(12) 2_655 .
O6 Tb1 O6 81.81(12) 2_655 .
O8 Tb1 O6 152.45(14) . 3_665
O8 Tb1 O6 120.57(13) 3_665 3_665
O8 Tb1 O6 85.65(15) 2_655 3_665
O7 Tb1 O6 145.24(12) . 3_665
O7 Tb1 O6 67.98(12) 3_665 3_665
O7 Tb1 O6 77.37(12) 2_655 3_665
O6 Tb1 O6 81.81(12) 2_655 3_665
O6 Tb1 O6 81.81(12) . 3_665
O8 Tb1 C18 25.52(16) . .
O8 Tb1 C18 75.27(17) 3_665 .
O8 Tb1 C18 103.56(19) 2_655 .
O7 Tb1 C18 27.09(16) . .
O7 Tb1 C18 127.53(15) 3_665 .
O7 Tb1 C18 96.99(15) 2_655 .
O6 Tb1 C18 81.51(16) 2_655 .
O6 Tb1 C18 95.06(16) . .
O6 Tb1 C18 163.30(16) 3_665 .
O8 Tb1 C18 103.56(19) . 3_665
O8 Tb1 C18 25.52(16) 3_665 3_665
O8 Tb1 C18 75.27(17) 2_655 3_665
O7 Tb1 C18 96.99(15) . 3_665
O7 Tb1 C18 27.09(16) 3_665 3_665
O7 Tb1 C18 127.53(15) 2_655 3_665
O6 Tb1 C18 163.30(16) 2_655 3_665
O6 Tb1 C18 81.51(16) . 3_665
O6 Tb1 C18 95.06(16) 3_665 3_665
C18 Tb1 C18 100.72(18) . 3_665
O8 Tb1 C18 75.27(17) . 2_655
O8 Tb1 C18 103.56(19) 3_665 2_655
O8 Tb1 C18 25.52(16) 2_655 2_655
O7 Tb1 C18 127.53(15) . 2_655
O7 Tb1 C18 96.99(15) 3_665 2_655
O7 Tb1 C18 27.09(16) 2_655 2_655
O6 Tb1 C18 95.06(16) 2_655 2_655
O6 Tb1 C18 163.30(16) . 2_655
O6 Tb1 C18 81.51(16) 3_665 2_655
C18 Tb1 C18 100.72(18) . 2_655
C18 Tb1 C18 100.72(18) 3_665 2_655
O7 Eu1 O4 97.39(17) . .
O7 Eu1 O2 76.91(15) . .
O4 Eu1 O2 68.98(17) . .
O7 Eu1 O1 82.49(14) . .
O4 Eu1 O1 137.41(16) . .
O2 Eu1 O1 69.59(15) . .
O7 Eu1 O5 72.10(14) . .
O4 Eu1 O5 74.56(15) . .
O2 Eu1 O5 127.81(15) . .
O1 Eu1 O5 142.36(13) . .
O7 Eu1 O3 140.28(13) . .
O4 Eu1 O3 70.59(19) . .
O2 Eu1 O3 127.75(16) . .
O1 Eu1 O3 132.28(14) . .
O5 Eu1 O3 68.22(14) . .
O7 Eu1 O6 69.15(12) . .
O4 Eu1 O6 145.94(14) . .
O2 Eu1 O6 132.41(14) . .
O1 Eu1 O6 73.68(13) . .
O5 Eu1 O6 71.55(12) . .
O3 Eu1 O6 99.34(15) . .
O7 Eu1 N2 129.73(13) . .
O4 Eu1 N2 132.03(18) . .
O2 Eu1 N2 123.84(14) . .
O1 Eu1 N2 67.74(14) . .
O5 Eu1 N2 108.26(15) . .
O3 Eu1 N2 67.03(15) . .
O6 Eu1 N2 64.17(12) . .
O7 Eu1 N1 149.38(15) . .
O4 Eu1 N1 81.00(16) . .
O2 Eu1 N1 74.00(16) . .
O1 Eu1 N1 78.65(14) . .
O5 Eu1 N1 134.98(15) . .
O3 Eu1 N1 68.20(15) . .
O6 Eu1 N1 126.62(13) . .
N2 Eu1 N1 63.30(14) . .
O7 Eu1 Tb1 33.96(9) . .
O4 Eu1 Tb1 121.95(13) . .
O2 Eu1 Tb1 107.53(11) . .
O1 Eu1 Tb1 80.03(10) . .
O5 Eu1 Tb1 63.32(9) . .
O3 Eu1 Tb1 121.57(11) . .
O6 Eu1 Tb1 35.68(8) . .
N2 Eu1 Tb1 99.23(9) . .
N1 Eu1 Tb1 156.45(10) . .
C102 O1 Eu1 136.3(4) . .
C104 O2 Eu1 136.8(4) . .
C107 O3 Eu1 133.6(6) . .
C109 O4 Eu1 136.4(6) . .
C17 O5 Eu1 147.1(4) 2_655 .
C17 O6 Tb1 128.0(3) . .
C17 O6 Eu1 122.8(3) . .
Tb1 O6 Eu1 108.42(12) . .
C18 O7 Eu1 153.5(4) . .
C18 O7 Tb1 92.4(4) . .
Eu1 O7 Tb1 113.46(14) . .
C18 O8 Tb1 95.2(4) . .
C5 N1 C1 118.7(5) . .
C5 N1 Eu1 120.1(3) . .
C1 N1 Eu1 121.1(4) . .
C16 N2 C6 118.2(4) . .
C16 N2 Eu1 118.8(3) . .
C6 N2 Eu1 122.2(3) . .
O23 N3 O22 122.4(8) . .
O23 N3 C12 118.9(10) . .
O22 N3 C12 118.8(10) . .
N1 C1 C2 122.3(7) . .
C1 C2 C3 118.4(7) . .
C4 C3 C2 119.5(7) . .
C3 C4 C5 119.9(8) . .
N1 C5 C4 121.1(6) . .
N1 C5 C6 117.4(5) . .
C4 C5 C6 121.5(6) . .
N2 C6 C7 122.4(5) . .
N2 C6 C5 115.4(5) . .
C7 C6 C5 122.2(5) . .
C8 C7 C6 119.0(5) . .
C7 C8 C15 118.4(5) . .
C7 C8 C9 120.3(5) . .
C15 C8 C9 121.3(5) . .
C10 C9 C14 118.6(6) . .
C10 C9 C8 121.2(6) . .
C14 C9 C8 120.2(6) . .
C11 C10 C9 122.0(7) . .
C10 C11 C12 118.7(7) . .
C11 C12 C13 121.8(6) . .
C11 C12 N3 119.3(8) . .
C13 C12 N3 118.8(8) . .
C12 C13 C14 119.3(7) . .
C9 C14 C13 119.6(7) . .
C16 C15 C8 118.2(5) . .
N2 C16 C15 123.7(5) . .
N2 C16 C17 115.9(4) . .
C15 C16 C17 120.4(4) . .
O5 C17 O6 126.7(5) 3_665 .
O5 C17 C16 116.5(4) 3_665 .
O6 C17 C16 116.9(4) . .
O8 C18 O7 119.7(5) . .
O8 C18 C19 122.7(6) . .
O7 C18 C19 117.6(6) . .
O8 C18 Tb1 59.3(3) . .
O7 C18 Tb1 60.5(3) . .
C19 C18 Tb1 177.8(5) . .
F1 C101 F2 106.5(11) . .
F1 C101 F3 109.4(10) . .
F2 C101 F3 107.6(9) . .
F1 C101 C102 112.0(8) . .
F2 C101 C102 113.1(9) . .
F3 C101 C102 108.1(9) . .
O1 C102 C103 127.9(7) . .
O1 C102 C101 115.1(7) . .
C103 C102 C101 117.0(7) . .
C104 C103 C102 121.4(7) . .
O2 C104 C103 127.2(6) . .
O2 C104 C105 114.1(7) . .
C103 C104 C105 118.7(7) . .
F5 C105 F6 111.1(10) . .
F5 C105 F4 107.1(12) . .
F6 C105 F4 98.6(9) . .
F5 C105 C104 114.5(7) . .
F6 C105 C104 114.0(10) . .
F4 C105 C104 110.2(9) . .
F8 C106 F8' 134.6(17) . .
F8 C106 F9' 60.5(11) . .
F8' C106 F9' 112.7(13) . .
F8 C106 F7' 47.0(10) . .
F8' C106 F7' 112.4(11) . .
F9' C106 F7' 107.1(11) . .
F8 C106 F9 112.0(13) . .
F8' C106 F9 51.7(10) . .
F9' C106 F9 153.0(16) . .
F7' C106 F9 68.1(10) . .
F8 C106 F7 110.9(14) . .
F8' C106 F7 54.8(10) . .
F9' C106 F7 59.7(11) . .
F7' C106 F7 139.9(16) . .
F9 C106 F7 105.8(13) . .
F8 C106 C107 112.7(15) . .
F8' C106 C107 112.2(11) . .
F9' C106 C107 105.6(10) . .
F7' C106 C107 106.3(12) . .
F9 C106 C107 101.2(13) . .
F7 C106 C107 113.7(12) . .
O3 C107 C108 128.1(10) . .
O3 C107 C106 112.7(10) . .
C108 C107 C106 119.1(9) . .
C109 C108 C107 121.3(8) . .
O4 C109 C108 128.1(9) . .
O4 C109 C110 113.4(11) . .
C108 C109 C110 118.5(9) . .
F12 C110 F12' 142.1(17) . .
F12 C110 F10' 73.7(11) . .
F12' C110 F10' 111.6(12) . .
F12 C110 F10 111.7(13) . .
F12' C110 F10 36.4(10) . .
F10' C110 F10 133.0(13) . .
F12 C110 F11 112.6(12) . .
F12' C110 F11 74.9(11) . .
F10' C110 F11 40.2(9) . .
F10 C110 F11 107.0(11) . .
F12 C110 F11' 37.2(10) . .
F12' C110 F11' 112.5(13) . .
F10' C110 F11' 107.1(12) . .
F10 C110 F11' 77.1(12) . .
F11 C110 F11' 138.8(16) . .
F12 C110 C109 107.5(13) . .
F12' C110 C109 105.3(13) . .
F10' C110 C109 110.5(12) . .
F10 C110 C109 111.6(10) . .
F11 C110 C109 106.4(14) . .
F11' C110 C109 109.9(11) . .

loop_
_geom_bond_atom_site_label_1
_geom_bond_atom_site_label_2
_geom_bond_distance
_geom_bond_site_symmetry_2
Tb1 O8 2.436(4) .
Tb1 O8 2.436(4) 3_665
Tb1 O8 2.436(4) 2_655
Tb1 O7 2.459(4) .
Tb1 O7 2.459(4) 3_665
Tb1 O7 2.459(4) 2_655
Tb1 O6 2.482(3) 2_655
Tb1 O6 2.482(3) .
Tb1 O6 2.482(3) 3_665
Tb1 C18 2.823(6) .
Tb1 C18 2.823(6) 3_665
Tb1 C18 2.823(6) 2_655
Eu1 O7 2.370(4) .
Eu1 O4 2.379(4) .
Eu1 O2 2.417(4) .
Eu1 O1 2.419(4) .
Eu1 O5 2.435(4) .
Eu1 O3 2.476(5) .
Eu1 O6 2.495(3) .
Eu1 N2 2.549(4) .
Eu1 N1 2.613(4) .
F1 C101 1.295(11) .
F2 C101 1.301(12) .
F3 C101 1.318(13) .
F4 C105 1.303(15) .
F5 C105 1.234(11) .
F6 C105 1.290(12) .
F7 C106 1.365(15) .
F8 C106 1.262(15) .
F9 C106 1.350(14) .
F7' C106 1.340(13) .
F8' C106 1.276(13) .
F9' C106 1.339(14) .
F10 C110 1.358(14) .
F11 C110 1.368(14) .
F12 C110 1.265(14) .
F10' C110 1.318(13) .
F11' C110 1.372(14) .
F12' C110 1.291(14) .
O1 C102 1.235(7) .
O2 C104 1.250(8) .
O3 C107 1.221(9) .
O4 C109 1.254(11) .
O5 C17 1.241(6) 2_655
O6 C17 1.260(6) .
O7 C18 1.287(7) .
O8 C18 1.221(8) .
O22 N3 1.204(12) .
O23 N3 1.179(12) .
N1 C5 1.332(8) .
N1 C1 1.343(7) .
N2 C16 1.315(6) .
N2 C6 1.352(7) .
N3 C12 1.493(9) .
C1 C2 1.378(10) .
C2 C3 1.385(12) .
C3 C4 1.339(11) .
C4 C5 1.400(8) .
C5 C6 1.509(8) .
C6 C7 1.385(8) .
C7 C8 1.380(8) .
C8 C15 1.409(8) .
C8 C9 1.498(8) .
C9 C10 1.377(9) .
C9 C14 1.377(9) .
C10 C11 1.356(10) .
C11 C12 1.357(12) .
C12 C13 1.358(12) .
C13 C14 1.393(10) .
C15 C16 1.379(7) .
C16 C17 1.525(7) .
C17 O5 1.241(6) 3_665
C18 C19 1.517(9) .
C101 C102 1.563(12) .
C102 C103 1.380(10) .
C103 C104 1.372(11) .
C104 C105 1.539(10) .
C106 C107 1.595(16) .
C107 C108 1.404(16) .
C108 C109 1.379(16) .
C109 C110 1.562(16) .
